data_4024448
loop_
_publ_author_name
'Oleg N. Chupakhin'
'Irina A. Utepova'
'Mikhail V. Varaksin'
'Evgeny V. Tretyakov'
'Galina V. Romanenko'
'Dmitry V. Stass'
'Victor I. Ovcharenko'

_publ_section_title
;
SNH Approach in the Synthesis of Nitronyl Nitroxides
;
_journal_name_full 'Journal of Organic Chemistry'
_journal_page_first 2870
_journal_page_last 2872
_journal_paper_doi 10.1021/jo900085s
_journal_volume 74
_journal_year 2009
_chemical_formula_sum 'C12 H16 N3 O3'
_chemical_formula_weight 250.28
_chemical_name_systematic
; 
 4,4,5,5-Tetramethyl-2-(1-oxidopyridin-2-yl)-
 4,5-dihydro-1H-imidazole 3-Oxide 1-Oxyl 
;
_space_group_IT_number 19
_symmetry_cell_setting orthorhombic
_symmetry_space_group_name_Hall 'P 2ac 2ab'
_symmetry_space_group_name_H-M 'P 21 21 21'
_atom_sites_solution_hydrogens geom
_atom_sites_solution_primary direct
_atom_sites_solution_secondary difmap
_audit_creation_method SHELXL-97
_cell_angle_alpha 90.00
_cell_angle_beta 90.00
_cell_angle_gamma 90.00
_cell_formula_units_Z 4
_cell_length_a 10.419(4)
_cell_length_b 11.019(5)
_cell_length_c 11.262(5)
_cell_measurement_temperature 240(2)
_cell_volume 1293.0(10)
_computing_structure_refinement 'SHELXL-97 (Sheldrick, 1997)'
_computing_structure_solution 'SHELXS-97 (Sheldrick, 1990)'
_diffrn_ambient_temperature 240(2)
_diffrn_measured_fraction_theta_full 0.997
_diffrn_measured_fraction_theta_max 0.997
_diffrn_radiation_monochromator graphite
_diffrn_radiation_source 'fine-focus sealed tube'
_diffrn_radiation_type MoK\a
_diffrn_radiation_wavelength 0.71073
_diffrn_reflns_av_R_equivalents 0.0287
_diffrn_reflns_av_sigmaI/netI 0.0201
_diffrn_reflns_limit_h_max 12
_diffrn_reflns_limit_h_min -13
_diffrn_reflns_limit_k_max 13
_diffrn_reflns_limit_k_min -13
_diffrn_reflns_limit_l_max 14
_diffrn_reflns_limit_l_min -14
_diffrn_reflns_number 12619
_diffrn_reflns_theta_full 26.45
_diffrn_reflns_theta_max 26.45
_diffrn_reflns_theta_min 2.59
_exptl_absorpt_coefficient_mu 0.094
_exptl_crystal_density_diffrn 1.286
_exptl_crystal_density_method 'not measured'
_exptl_crystal_F_000 532
_refine_diff_density_max 0.175
_refine_diff_density_min -0.106
_refine_diff_density_rms 0.028
_refine_ls_abs_structure_details 'Flack H D (1983), Acta Cryst. A39, 876-881'
_refine_ls_abs_structure_Flack 1.0(9)
_refine_ls_extinction_method none
_refine_ls_goodness_of_fit_ref 1.119
_refine_ls_hydrogen_treatment mixed
_refine_ls_matrix_type full
_refine_ls_number_parameters 227
_refine_ls_number_reflns 2654
_refine_ls_number_restraints 0
_refine_ls_restrained_S_all 1.119
_refine_ls_R_factor_all 0.0307
_refine_ls_R_factor_gt 0.0290
_refine_ls_shift/su_max 0.000
_refine_ls_shift/su_mean 0.000
_refine_ls_structure_factor_coef Fsqd
_refine_ls_weighting_details 'calc w=1/[\s^2^(Fo^2^)+(0.0442P)^2^+0.0635P] where P=(Fo^2^+2Fc^2^)/3'
_refine_ls_weighting_scheme calc
_refine_ls_wR_factor_gt 0.0760
_refine_ls_wR_factor_ref 0.0772
_reflns_number_gt 2518
_reflns_number_total 2654
_reflns_threshold_expression >2sigma(I)
_cod_data_source_file jo900085s_si_002.cif
_cod_data_source_block 880s
_cod_depositor_comments
;
The following automatic conversions were performed:
'_symmetry_cell_setting' value 'Orthorhombic' changed to 'orthorhombic'
according to '/home/saulius/struct/CIF-dictionaries/cif_core.dic'
dictionary named 'cif_core.dic' version 2.4.1 from 2010-06-29.

Automatic conversion script
Id: cif_fix_enum 1527 2010-12-29 10:47:43Z saulius 
;
_cod_original_sg_symbol_H-M P2(1)2(1)2(1)
_cod_database_code 4024448

loop_
_symmetry_equiv_pos_as_xyz
'x, y, z'
'-x+1/2, -y, z+1/2'
'-x, y+1/2, -z+1/2'
'x+1/2, -y+1/2, -z'

loop_
_atom_site_label
_atom_site_type_symbol
_atom_site_fract_x
_atom_site_fract_y
_atom_site_fract_z
_atom_site_U_iso_or_equiv
_atom_site_adp_type
_atom_site_occupancy
_atom_site_symmetry_multiplicity
_atom_site_calc_flag
_atom_site_refinement_flags
_atom_site_disorder_assembly
_atom_site_disorder_group
N1 N -0.13670(10) 0.52030(9) -0.03746(9) 0.0363(2) Uani 1 1 d . . .
O1 O -0.19971(10) 0.46189(11) -0.11540(9) 0.0567(3) Uani 1 1 d . . .
C1 C -0.17671(12) 0.52261(11) 0.09062(10) 0.0342(3) Uani 1 1 d . . .
O2 O 0.12450(9) 0.68105(9) 0.05842(9) 0.0462(2) Uani 1 1 d . . .
N2 N 0.01818(9) 0.62443(9) 0.04560(9) 0.0326(2) Uani 1 1 d . . .
C2 C -0.15540(17) 0.39428(13) 0.13729(14) 0.0484(3) Uani 1 1 d . . .
H23 H -0.2092(17) 0.3398(14) 0.0944(16) 0.054(5) Uiso 1 1 d . . .
H22 H -0.1740(15) 0.3896(13) 0.2208(15) 0.045(4) Uiso 1 1 d . . .
H21 H -0.0679(19) 0.3638(15) 0.1286(16) 0.055(4) Uiso 1 1 d . . .
N3 N 0.12019(9) 0.49132(10) -0.19924(10) 0.0394(2) Uani 1 1 d . . .
O3 O 0.14127(10) 0.40442(9) -0.12358(9) 0.0553(3) Uani 1 1 d . . .
C3 C -0.31742(12) 0.55757(15) 0.09617(13) 0.0432(3) Uani 1 1 d . . .
H33 H -0.3311(16) 0.6343(15) 0.0564(15) 0.048(4) Uiso 1 1 d . . .
H32 H -0.3446(15) 0.5651(14) 0.1770(15) 0.049(4) Uiso 1 1 d . . .
H31 H -0.3643(17) 0.4939(15) 0.0546(15) 0.053(4) Uiso 1 1 d . . .
C4 C -0.08094(11) 0.61886(11) 0.14219(10) 0.0346(3) Uani 1 1 d . . .
C5 C -0.01592(14) 0.58438(18) 0.25784(12) 0.0499(3) Uani 1 1 d . . .
H53 H 0.0461(17) 0.6482(14) 0.2785(15) 0.051(4) Uiso 1 1 d . . .
H52 H 0.034(2) 0.5096(18) 0.2486(17) 0.065(5) Uiso 1 1 d . . .
H51 H -0.0760(17) 0.5820(16) 0.3201(16) 0.054(4) Uiso 1 1 d . . .
C6 C -0.13627(18) 0.74687(15) 0.1503(2) 0.0600(4) Uani 1 1 d . . .
H63 H -0.0683(19) 0.7966(17) 0.1685(17) 0.063(5) Uiso 1 1 d . . .
H62 H -0.179(2) 0.7643(18) 0.0763(19) 0.074(6) Uiso 1 1 d . . .
H61 H -0.198(3) 0.752(2) 0.216(2) 0.088(7) Uiso 1 1 d . . .
C7 C -0.02391(11) 0.57487(11) -0.05492(10) 0.0329(2) Uani 1 1 d . . .
C8 C 0.03895(11) 0.58357(11) -0.17086(10) 0.0351(3) Uani 1 1 d . . .
C9 C 0.17788(13) 0.49160(16) -0.30747(14) 0.0521(4) Uani 1 1 d . . .
H9 H 0.2315(16) 0.4272(15) -0.3189(16) 0.052(4) Uiso 1 1 d . . .
C10 C 0.15622(15) 0.58333(18) -0.38709(13) 0.0578(4) Uani 1 1 d . . .
H10 H 0.1958(19) 0.5821(17) -0.4605(19) 0.069(5) Uiso 1 1 d . . .
C11 C 0.07437(17) 0.67678(16) -0.35955(14) 0.0553(4) Uani 1 1 d . . .
H11 H 0.065(2) 0.7431(16) -0.4161(18) 0.062(5) Uiso 1 1 d . . .
C12 C 0.01542(14) 0.67599(13) -0.25035(13) 0.0442(3) Uani 1 1 d . . .
H12 H -0.0414(19) 0.7377(16) -0.2297(18) 0.058(5) Uiso 1 1 d . . .

loop_
_atom_site_aniso_label
_atom_site_aniso_U_11
_atom_site_aniso_U_22
_atom_site_aniso_U_33
_atom_site_aniso_U_23
_atom_site_aniso_U_13
_atom_site_aniso_U_12
N1 0.0346(5) 0.0482(5) 0.0262(5) -0.0036(4) -0.0001(4) -0.0067(4)
O1 0.0554(6) 0.0827(8) 0.0319(5) -0.0127(5) -0.0011(4) -0.0276(5)
C1 0.0358(5) 0.0427(6) 0.0242(5) -0.0001(5) 0.0012(5) -0.0022(5)
O2 0.0412(5) 0.0561(5) 0.0414(5) 0.0061(4) -0.0059(4) -0.0177(4)
N2 0.0330(5) 0.0354(4) 0.0295(5) 0.0033(4) -0.0021(4) -0.0030(4)
C2 0.0611(9) 0.0438(7) 0.0404(8) 0.0017(6) -0.0004(6) 0.0005(7)
N3 0.0319(5) 0.0505(6) 0.0358(5) -0.0049(5) -0.0016(4) -0.0006(4)
O3 0.0565(6) 0.0555(6) 0.0538(6) 0.0036(5) -0.0058(5) 0.0151(5)
C3 0.0338(6) 0.0592(8) 0.0367(7) 0.0051(6) 0.0021(5) -0.0031(6)
C4 0.0325(5) 0.0431(6) 0.0281(6) -0.0043(5) -0.0012(5) 0.0016(5)
C5 0.0412(7) 0.0800(10) 0.0285(6) 0.0022(7) -0.0032(6) -0.0099(7)
C6 0.0489(8) 0.0510(8) 0.0802(12) -0.0254(8) -0.0075(9) 0.0071(7)
C7 0.0333(6) 0.0362(5) 0.0292(5) 0.0010(5) -0.0002(4) 0.0004(5)
C8 0.0337(6) 0.0430(6) 0.0286(5) -0.0018(5) 0.0010(4) -0.0067(5)
C9 0.0351(6) 0.0745(9) 0.0467(8) -0.0184(7) 0.0079(6) -0.0027(7)
C10 0.0502(8) 0.0900(11) 0.0332(7) -0.0061(8) 0.0110(6) -0.0258(8)
C11 0.0647(9) 0.0655(9) 0.0355(7) 0.0094(7) 0.0013(7) -0.0217(8)
C12 0.0503(7) 0.0449(7) 0.0373(7) 0.0036(5) 0.0012(6) -0.0066(6)

loop_
_atom_type_symbol
_atom_type_description
_atom_type_scat_dispersion_real
_atom_type_scat_dispersion_imag
_atom_type_scat_source
C C 0.0033 0.0016 'International Tables Vol C Tables 4.2.6.8 and 6.1.1.4'
H H 0.0000 0.0000 'International Tables Vol C Tables 4.2.6.8 and 6.1.1.4'
N N 0.0061 0.0033 'International Tables Vol C Tables 4.2.6.8 and 6.1.1.4'
O O 0.0106 0.0060 'International Tables Vol C Tables 4.2.6.8 and 6.1.1.4'

loop_
_geom_angle_atom_site_label_1
_geom_angle_atom_site_label_2
_geom_angle_atom_site_label_3
_geom_angle
_geom_angle_site_symmetry_1
_geom_angle_site_symmetry_3
_geom_angle_publ_flag
O1 N1 C7 125.53(10) . . ?
O1 N1 C1 121.90(10) . . ?
C7 N1 C1 112.23(9) . . ?
N1 C1 C3 108.19(10) . . ?
N1 C1 C2 105.96(10) . . ?
C3 C1 C2 111.22(12) . . ?
N1 C1 C4 100.99(9) . . ?
C3 C1 C4 115.34(11) . . ?
C2 C1 C4 114.01(11) . . ?
O2 N2 C7 125.54(10) . . ?
O2 N2 C4 122.26(10) . . ?
C7 N2 C4 111.89(9) . . ?
O3 N3 C9 120.97(12) . . ?
O3 N3 C8 120.07(11) . . ?
C9 N3 C8 118.95(12) . . ?
N2 C4 C5 108.99(10) . . ?
N2 C4 C6 105.39(12) . . ?
C5 C4 C6 110.42(13) . . ?
N2 C4 C1 101.37(9) . . ?
C5 C4 C1 115.66(12) . . ?
C6 C4 C1 114.01(11) . . ?
N2 C7 N1 110.46(10) . . ?
N2 C7 C8 125.75(10) . . ?
N1 C7 C8 123.70(10) . . ?
N3 C8 C12 120.67(12) . . ?
N3 C8 C7 116.03(11) . . ?
C12 C8 C7 123.25(12) . . ?
N3 C9 C10 121.05(14) . . ?
C9 C10 C11 120.53(13) . . ?
C10 C11 C12 118.36(15) . . ?
C11 C12 C8 120.43(15) . . ?

loop_
_geom_bond_atom_site_label_1
_geom_bond_atom_site_label_2
_geom_bond_distance
_geom_bond_site_symmetry_2
_geom_bond_publ_flag
N1 O1 1.2711(14) . ?
N1 C7 1.3346(16) . ?
N1 C1 1.5017(16) . ?
C1 C3 1.5171(18) . ?
C1 C2 1.5248(19) . ?
C1 C4 1.5678(17) . ?
O2 N2 1.2795(13) . ?
N2 C7 1.3312(16) . ?
N2 C4 1.5012(16) . ?
N3 O3 1.3005(16) . ?
N3 C9 1.3590(19) . ?
N3 C8 1.3608(17) . ?
C4 C5 1.5165(18) . ?
C4 C6 1.527(2) . ?
C7 C8 1.4640(17) . ?
C8 C12 1.378(2) . ?
C9 C10 1.370(3) . ?
C10 C11 1.373(3) . ?
C11 C12 1.375(2) . ?
